data_7026911
loop_
_publ_author_name
'Li, Dong-Sheng'
'Fu, Feng'
'Zhao, Jun'
'Wu, Ya-Pan'
'Du, Miao'
'Zou, Kun'
'Dong, Wen-Wen'
'Wang, Yao-Yu'

_publ_section_title
;
 Unique 3D self-penetrating Co(II) and Ni(II) coordination frameworks with
 a new (4(4).6(10).8) network topology.
;
_journal_issue 48
_journal_name_full 'Dalton transactions (Cambridge, England : 2003)'
_journal_page_first 11522
_journal_page_last 11525
_journal_paper_doi 10.1039/c0dt00900h
_journal_volume 39
_journal_year 2010
_chemical_formula_moiety 'C48 H34 N4 Ni2 O13 S4, H2 O, 0.2(O)'
_chemical_formula_sum 'C48 H36 N4 Ni2 O14.2 S4'
_chemical_formula_weight 1141.67
_chemical_name_systematic
;
?
;
_space_group_IT_number 70
_symmetry_cell_setting orthorhombic
_symmetry_space_group_name_Hall '-F 2uv 2vw'
_symmetry_space_group_name_H-M 'F d d d :2'
_atom_sites_solution_hydrogens geom
_atom_sites_solution_primary direct
_atom_sites_solution_secondary difmap
_audit_creation_method SHELXL-97
_cell_angle_alpha 90.00
_cell_angle_beta 90.00
_cell_angle_gamma 90.00
_cell_formula_units_Z 16
_cell_length_a 11.4666(10)
_cell_length_b 39.891(3)
_cell_length_c 43.067(4)
_cell_measurement_reflns_used 9533
_cell_measurement_temperature 295(2)
_cell_measurement_theta_max 25.64
_cell_measurement_theta_min 2.33
_cell_volume 19699(3)
_computing_cell_refinement 'Bruker SMART'
_computing_data_collection 'Bruker SMART'
_computing_data_reduction 'Bruker SAINT'
_computing_molecular_graphics 'Bruker SHELXTL'
_computing_publication_material 'Bruker SHELXTL'
_computing_structure_refinement 'SHELXL-97 (Sheldrick, 1997)'
_computing_structure_solution 'SHELXS-97 (Sheldrick, 1990)'
_diffrn_ambient_temperature 295(2)
_diffrn_measured_fraction_theta_full 0.998
_diffrn_measured_fraction_theta_max 0.998
_diffrn_measurement_device_type 'CCD area detector'
_diffrn_measurement_method 'phi and omega scans'
_diffrn_radiation_monochromator graphite
_diffrn_radiation_source 'fine-focus sealed tube'
_diffrn_radiation_type MoK\a
_diffrn_radiation_wavelength 0.71073
_diffrn_reflns_av_R_equivalents 0.0373
_diffrn_reflns_av_sigmaI/netI 0.2211
_diffrn_reflns_limit_h_max 13
_diffrn_reflns_limit_h_min -13
_diffrn_reflns_limit_k_max 47
_diffrn_reflns_limit_k_min -48
_diffrn_reflns_limit_l_max 52
_diffrn_reflns_limit_l_min -52
_diffrn_reflns_number 32432
_diffrn_reflns_theta_full 25.50
_diffrn_reflns_theta_max 25.50
_diffrn_reflns_theta_min 2.33
_exptl_absorpt_coefficient_mu 1.006
_exptl_absorpt_correction_type none
_exptl_crystal_colour green
_exptl_crystal_density_diffrn 1.540
_exptl_crystal_density_method 'not measured'
_exptl_crystal_description block
_exptl_crystal_F_000 9368
_exptl_crystal_size_max 0.37
_exptl_crystal_size_mid 0.25
_exptl_crystal_size_min 0.11
_refine_diff_density_max 0.599
_refine_diff_density_min -0.603
_refine_diff_density_rms 0.079
_refine_ls_extinction_method none
_refine_ls_goodness_of_fit_ref 0.811
_refine_ls_hydrogen_treatment constr
_refine_ls_matrix_type full
_refine_ls_number_parameters 351
_refine_ls_number_reflns 4575
_refine_ls_number_restraints 36
_refine_ls_restrained_S_all 0.810
_refine_ls_R_factor_all 0.1151
_refine_ls_R_factor_gt 0.0708
_refine_ls_shift/su_max 0.001
_refine_ls_shift/su_mean 0.000
_refine_ls_structure_factor_coef Fsqd
_refine_ls_weighting_details 'calc w=1/[\s^2^(Fo^2^)+(0.0000P)^2^+0.0000P] where P=(Fo^2^+2Fc^2^)/3'
_refine_ls_weighting_scheme calc
_refine_ls_wR_factor_gt 0.1730
_refine_ls_wR_factor_ref 0.1884
_reflns_number_gt 2080
_reflns_number_total 4575
_reflns_threshold_expression >2sigma(I)
_cod_data_source_file c0dt00900h.txt
_cod_data_source_block d
_cod_depositor_comments
;
The following automatic conversions were performed:

'_symmetry_cell_setting' value 'Orthorhombic' changed to
'orthorhombic' according to
/home/saulius/struct/CIF-dictionaries/cif_core.dic dictionary named
'cif_core.dic' version 2.4.2 from 2011-04-26.

Automatic conversion script
Id: cif_fix_values 1891 2012-01-12 08:04:46Z andrius 
;
_cod_original_sg_symbol_H-M Fddd
_cod_original_formula_sum 'C48 H36 N4 Ni2 O14.20 S4'
_cod_database_code 7026911

loop_
_symmetry_equiv_pos_as_xyz
'x, y, z'
'-x+1/4, -y+1/4, z'
'x, -y+1/4, -z+1/4'
'-x+1/4, y, -z+1/4'
'x, y+1/2, z+1/2'
'-x+1/4, -y+3/4, z+1/2'
'x, -y+3/4, -z+3/4'
'-x+1/4, y+1/2, -z+3/4'
'x+1/2, y, z+1/2'
'-x+3/4, -y+1/4, z+1/2'
'x+1/2, -y+1/4, -z+3/4'
'-x+3/4, y, -z+3/4'
'x+1/2, y+1/2, z'
'-x+3/4, -y+3/4, z'
'x+1/2, -y+3/4, -z+1/4'
'-x+3/4, y+1/2, -z+1/4'
'-x, -y, -z'
'x-1/4, y-1/4, -z'
'-x, y-1/4, z-1/4'
'x-1/4, -y, z-1/4'
'-x, -y+1/2, -z+1/2'
'x-1/4, y+1/4, -z+1/2'
'-x, y+1/4, z+1/4'
'x-1/4, -y+1/2, z+1/4'
'-x+1/2, -y, -z+1/2'
'x+1/4, y-1/4, -z+1/2'
'-x+1/2, y-1/4, z+1/4'
'x+1/4, -y, z+1/4'
'-x+1/2, -y+1/2, -z'
'x+1/4, y+1/4, -z'
'-x+1/2, y+1/4, z-1/4'
'x+1/4, -y+1/2, z-1/4'

loop_
_atom_site_label
_atom_site_type_symbol
_atom_site_fract_x
_atom_site_fract_y
_atom_site_fract_z
_atom_site_U_iso_or_equiv
_atom_site_adp_type
_atom_site_occupancy
_atom_site_symmetry_multiplicity
_atom_site_calc_flag
_atom_site_refinement_flags
_atom_site_disorder_group
N1 N -0.3944(6) 0.3290(2) 0.4712(2) 0.045(4) Uani 0.62 1 d PGU 1
C1 C -0.3727(7) 0.3326(2) 0.43964(19) 0.045(3) Uani 0.62 1 d PG 1
H1 H -0.4317 0.3400 0.4265 0.054 Uiso 0.62 1 calc PR 1
C2 C -0.2630(8) 0.3252(3) 0.42774(16) 0.067(5) Uani 0.62 1 d PG 1
H2 H -0.2486 0.3277 0.4066 0.081 Uiso 0.62 1 calc PR 1
C3 C -0.1749(6) 0.3142(3) 0.4474(2) 0.043(3) Uani 0.62 1 d PGD 1
C4 C -0.1966(7) 0.3106(3) 0.4790(2) 0.099(6) Uani 0.62 1 d PG 1
H4 H -0.1376 0.3032 0.4922 0.118 Uiso 0.62 1 calc PR 1
C5 C -0.3063(9) 0.3180(3) 0.49090(16) 0.071(5) Uani 0.62 1 d PG 1
H5 H -0.3207 0.3156 0.5120 0.085 Uiso 0.62 1 calc PR 1
S1 S -0.0349(10) 0.3069(4) 0.4310(4) 0.064(4) Uani 0.62 1 d PD 1
N2 N 0.0555(7) 0.20896(17) 0.4806(2) 0.027(2) Uani 0.62 1 d PGU 1
C6 C 0.1173(7) 0.2380(2) 0.48733(18) 0.045(3) Uani 0.62 1 d PGU 1
H6 H 0.1759 0.2377 0.5023 0.054 Uiso 0.62 1 calc PR 1
C7 C 0.0917(7) 0.26763(18) 0.4717(2) 0.049(3) Uani 0.62 1 d PGU 1
H7 H 0.1331 0.2871 0.4762 0.059 Uiso 0.62 1 calc PR 1
C8 C 0.0042(8) 0.2681(2) 0.4494(2) 0.038(3) Uani 0.62 1 d PGD 1
C9 C -0.0576(7) 0.2391(3) 0.4427(2) 0.056(5) Uani 0.62 1 d PG 1
H9 H -0.1162 0.2394 0.4277 0.068 Uiso 0.62 1 calc PR 1
C10 C -0.0320(7) 0.2095(2) 0.4583(3) 0.044(4) Uani 0.62 1 d PG 1
H10 H -0.0734 0.1900 0.4538 0.053 Uiso 0.62 1 calc PR 1
Ni1 Ni 0.07500(9) 0.16658(2) 0.51064(2) 0.0357(3) Uani 1 1 d . .
N1' N -0.4238(9) 0.3266(3) 0.4675(3) 0.024(5) Uani 0.38 1 d PGU 2
C1' C -0.3494(11) 0.3527(2) 0.4594(3) 0.045(3) Uani 0.38 1 d PG 2
H1' H -0.3734 0.3748 0.4618 0.054 Uiso 0.38 1 calc PR 2
C2' C -0.2392(10) 0.3457(3) 0.4476(3) 0.038(5) Uani 0.38 1 d PG 2
H2' H -0.1894 0.3632 0.4422 0.045 Uiso 0.38 1 calc PR 2
C3' C -0.2033(9) 0.3127(3) 0.4440(3) 0.043(3) Uani 0.38 1 d PGD 2
C4' C -0.2777(10) 0.2866(2) 0.4521(3) 0.024(4) Uani 0.38 1 d PG 2
H4' H -0.2537 0.2645 0.4496 0.029 Uiso 0.38 1 calc PR 2
C5' C -0.3880(10) 0.2936(3) 0.4638(3) 0.045(3) Uani 0.38 1 d PG 2
H5' H -0.4377 0.2761 0.4693 0.054 Uiso 0.38 1 calc PR 2
S1' S -0.0663(17) 0.3027(6) 0.4266(7) 0.067(7) Uani 0.38 1 d PD 2
N2' N 0.0276(12) 0.2106(3) 0.4847(4) 0.027(2) Uani 0.38 1 d PG 2
C6' C 0.0067(13) 0.2412(3) 0.4991(3) 0.045(3) Uani 0.38 1 d PG 2
H6' H 0.0131 0.2431 0.5205 0.054 Uiso 0.38 1 calc PR 2
C7' C -0.0237(13) 0.2690(3) 0.4814(3) 0.049(3) Uani 0.38 1 d PG 2
H7' H -0.0377 0.2895 0.4910 0.059 Uiso 0.38 1 calc PR 2
C8' C -0.0332(16) 0.2662(4) 0.4493(3) 0.038(3) Uani 0.38 1 d PGD 2
C9' C -0.0123(16) 0.2356(6) 0.4349(3) 0.062(10) Uani 0.38 1 d PG 2
H9' H -0.0186 0.2337 0.4135 0.074 Uiso 0.38 1 calc PR 2
C10' C 0.0181(14) 0.2078(4) 0.4526(4) 0.044(4) Uani 0.38 1 d PG 2
H10' H 0.0321 0.1873 0.4430 0.053 Uiso 0.38 1 calc PR 2
S2 S 0.40098(17) 0.30919(5) 0.63744(5) 0.0401(5) Uani 1 1 d . .
O1 O 0.1369(5) 0.19784(12) 0.54567(12) 0.0480(14) Uani 1 1 d . .
O2 O 0.2326(6) 0.16268(13) 0.57636(12) 0.0636(18) Uani 1 1 d . .
O3 O 0.4218(4) 0.33325(13) 0.61326(12) 0.0548(15) Uani 1 1 d . .
O4 O 0.4956(4) 0.29646(13) 0.65582(12) 0.0555(16) Uani 1 1 d . .
O5 O 0.0026(4) 0.38907(12) 0.72611(10) 0.0356(12) Uani 1 1 d . .
O6 O -0.0115(4) 0.33555(12) 0.74249(11) 0.0416(13) Uani 1 1 d . .
O7 O 0.1250 0.1250 0.53720(14) 0.0401(19) Uani 1 2 d S .
H7A H 0.1729 0.1339 0.5488 0.048 Uiso 1 1 d R .
C11 C 0.1972(7) 0.19113(19) 0.56887(17) 0.0390(19) Uani 1 1 d . .
C12 C 0.2359(6) 0.22062(17) 0.58847(15) 0.0332(18) Uani 1 1 d . .
C13 C 0.2083(7) 0.25240(19) 0.58030(17) 0.042(2) Uani 1 1 d . .
H13 H 0.1559 0.2560 0.5642 0.051 Uiso 1 1 calc R .
C14 C 0.2567(7) 0.27992(19) 0.59552(17) 0.042(2) Uani 1 1 d . .
H14 H 0.2392 0.3016 0.5892 0.051 Uiso 1 1 calc R .
C15 C 0.3309(6) 0.27433(18) 0.62004(16) 0.0319(17) Uani 1 1 d . .
C16 C 0.3572(7) 0.24258(18) 0.62967(16) 0.041(2) Uani 1 1 d . .
H16 H 0.4076 0.2392 0.6463 0.050 Uiso 1 1 calc R .
C17 C 0.3079(7) 0.21552(18) 0.61434(16) 0.041(2) Uani 1 1 d . .
H17 H 0.3227 0.1938 0.6213 0.049 Uiso 1 1 calc R .
C18 C 0.0310(6) 0.3588(2) 0.72590(16) 0.0333(18) Uani 1 1 d . .
C19 C 0.1262(6) 0.34829(17) 0.70361(15) 0.0307(17) Uani 1 1 d . .
C20 C 0.1889(8) 0.3200(2) 0.71062(18) 0.055(2) Uani 1 1 d . .
H20 H 0.1724 0.3081 0.7286 0.065 Uiso 1 1 calc R .
C21 C 0.2765(8) 0.3093(2) 0.69101(18) 0.055(2) Uani 1 1 d . .
H21 H 0.3228 0.2912 0.6966 0.065 Uiso 1 1 calc R .
C22 C 0.2956(6) 0.32553(18) 0.66321(16) 0.0337(18) Uani 1 1 d . .
C23 C 0.2300(6) 0.35343(18) 0.65568(17) 0.0364(19) Uani 1 1 d . .
H23 H 0.2413 0.3642 0.6368 0.044 Uiso 1 1 calc R .
C24 C 0.1475(6) 0.36525(18) 0.67640(17) 0.0360(19) Uani 1 1 d . .
H24 H 0.1063 0.3847 0.6719 0.043 Uiso 1 1 calc R .
O1W O 0.3551(8) 0.1250 0.6250 0.092(3) Uani 1 2 d S .
H1A H 0.3214 0.1360 0.6116 0.110 Uiso 1 1 d R .
O2W O 0.6250 0.1250 0.6250 0.075(10) Uani 0.40 4 d SP .

loop_
_atom_site_aniso_label
_atom_site_aniso_U_11
_atom_site_aniso_U_22
_atom_site_aniso_U_33
_atom_site_aniso_U_23
_atom_site_aniso_U_13
_atom_site_aniso_U_12
N1 0.039(6) 0.048(8) 0.049(8) -0.001(6) 0.001(6) 0.016(6)
C1 0.032(6) 0.049(7) 0.055(7) 0.008(5) 0.004(5) 0.011(5)
C2 0.033(9) 0.102(14) 0.066(11) 0.020(10) 0.018(8) -0.004(9)
C3 0.043(7) 0.041(6) 0.043(5) 0.010(4) 0.007(6) 0.006(5)
C4 0.058(12) 0.138(18) 0.100(14) 0.053(13) 0.010(10) 0.023(11)
C5 0.040(9) 0.101(13) 0.072(11) 0.016(10) 0.007(8) 0.006(9)
S1 0.048(5) 0.045(4) 0.100(8) 0.028(4) 0.025(5) 0.010(4)
N2 0.019(4) 0.027(3) 0.037(4) -0.006(3) 0.006(3) 0.007(3)
C6 0.050(5) 0.044(5) 0.042(4) -0.002(4) -0.014(4) -0.002(4)
C7 0.056(5) 0.042(5) 0.051(5) -0.005(4) -0.004(4) -0.005(4)
C8 0.016(9) 0.032(5) 0.065(6) 0.006(4) 0.025(5) -0.003(6)
C9 0.048(12) 0.033(10) 0.089(13) 0.017(9) -0.011(10) 0.006(8)
C10 0.023(10) 0.035(6) 0.075(8) 0.000(6) -0.008(8) 0.006(7)
Ni1 0.0496(7) 0.0246(5) 0.0328(5) -0.0030(4) -0.0015(5) -0.0017(5)
N1' 0.027(8) 0.024(9) 0.021(8) -0.001(6) -0.006(6) -0.013(7)
C1' 0.032(6) 0.049(7) 0.055(7) 0.008(5) 0.004(5) 0.011(5)
C2' 0.039(13) 0.017(11) 0.057(14) 0.015(10) -0.004(11) -0.006(9)
C3' 0.043(7) 0.041(6) 0.043(5) 0.010(4) 0.007(6) 0.006(5)
C4' 0.029(11) 0.014(9) 0.028(10) 0.000(8) 0.003(8) 0.007(8)
C5' 0.032(6) 0.049(7) 0.055(7) 0.008(5) 0.004(5) 0.011(5)
S1' 0.064(12) 0.060(10) 0.077(8) 0.028(8) 0.024(10) 0.028(10)
N2' 0.019(4) 0.027(3) 0.037(4) -0.006(3) 0.006(3) 0.007(3)
C6' 0.050(5) 0.044(5) 0.042(4) -0.002(4) -0.014(4) -0.002(4)
C7' 0.056(5) 0.042(5) 0.051(5) -0.005(4) -0.004(4) -0.005(4)
C8' 0.016(9) 0.032(5) 0.065(6) 0.006(4) 0.025(5) -0.003(6)
C9' 0.07(2) 0.07(2) 0.046(16) 0.002(15) 0.018(15) 0.025(17)
C10' 0.023(10) 0.035(6) 0.075(8) 0.000(6) -0.008(8) 0.006(7)
S2 0.0324(12) 0.0365(12) 0.0515(13) -0.0129(10) 0.0026(10) -0.0037(10)
O1 0.070(4) 0.031(3) 0.043(3) -0.005(3) -0.020(3) -0.001(3)
O2 0.108(5) 0.028(3) 0.055(4) -0.004(3) -0.033(3) -0.002(3)
O3 0.057(4) 0.039(3) 0.068(4) -0.009(3) 0.021(3) -0.020(3)
O4 0.031(3) 0.060(4) 0.075(4) -0.021(3) -0.014(3) 0.010(3)
O5 0.043(3) 0.026(3) 0.038(3) -0.005(2) 0.004(2) 0.001(3)
O6 0.049(3) 0.030(3) 0.046(3) 0.004(3) 0.002(3) 0.001(3)
O7 0.051(5) 0.029(4) 0.040(4) 0.000 0.000 -0.016(4)
C11 0.054(5) 0.030(5) 0.033(4) -0.002(4) -0.002(4) -0.004(4)
C12 0.045(5) 0.028(4) 0.027(4) -0.007(3) -0.002(4) -0.004(4)
C13 0.049(5) 0.036(5) 0.041(5) -0.011(4) -0.016(4) 0.011(4)
C14 0.049(5) 0.031(5) 0.047(5) -0.008(4) -0.012(4) 0.013(4)
C15 0.028(4) 0.030(4) 0.038(4) -0.008(3) 0.002(4) 0.002(4)
C16 0.058(6) 0.031(5) 0.035(4) -0.004(4) -0.008(4) 0.000(4)
C17 0.056(6) 0.024(4) 0.043(5) 0.006(4) -0.007(4) 0.000(4)
C18 0.031(5) 0.034(5) 0.035(4) -0.006(4) -0.006(4) 0.005(4)
C19 0.034(4) 0.027(4) 0.031(4) -0.006(3) -0.004(3) 0.004(4)
C20 0.073(6) 0.051(6) 0.039(5) 0.016(4) 0.006(5) 0.034(5)
C21 0.075(7) 0.045(5) 0.044(5) 0.003(4) 0.009(5) 0.028(5)
C22 0.038(5) 0.028(4) 0.035(4) -0.007(4) -0.002(4) -0.002(4)
C23 0.036(5) 0.033(5) 0.041(5) 0.003(4) 0.002(4) -0.008(4)
C24 0.036(5) 0.028(4) 0.044(5) 0.004(4) 0.000(4) 0.008(4)
O1W 0.111(8) 0.083(7) 0.081(7) 0.033(6) 0.000 0.000
O2W 0.10(3) 0.028(17) 0.09(2) 0.000 0.000 0.000

loop_
_atom_type_symbol
_atom_type_description
_atom_type_scat_dispersion_real
_atom_type_scat_dispersion_imag
_atom_type_scat_source
C C 0.0033 0.0016 'International Tables Vol C Tables 4.2.6.8 and 6.1.1.4'
H H 0.0000 0.0000 'International Tables Vol C Tables 4.2.6.8 and 6.1.1.4'
N N 0.0061 0.0033 'International Tables Vol C Tables 4.2.6.8 and 6.1.1.4'
O O 0.0106 0.0060 'International Tables Vol C Tables 4.2.6.8 and 6.1.1.4'
S S 0.1246 0.1234 'International Tables Vol C Tables 4.2.6.8 and 6.1.1.4'
Ni Ni 0.3393 1.1124 'International Tables Vol C Tables 4.2.6.8 and 6.1.1.4'

loop_
_geom_angle_atom_site_label_1
_geom_angle_atom_site_label_2
_geom_angle_atom_site_label_3
_geom_angle
_geom_angle_site_symmetry_1
_geom_angle_site_symmetry_3
C1 N1 C5 120.0 . .
C1 N1 Ni1 120.2(5) . 29_456
C5 N1 Ni1 119.2(5) . 29_456
C2 C1 N1 120.0 . .
C2 C1 H1 120.0 . .
N1 C1 H1 120.0 . .
C3 C2 C1 120.0 . .
C3 C2 H2 120.0 . .
C1 C2 H2 120.0 . .
C2 C3 C4 120.0 . .
C2 C3 S1 117.8(8) . .
C4 C3 S1 122.2(8) . .
C3 C4 C5 120.0 . .
C3 C4 H4 120.0 . .
C5 C4 H4 120.0 . .
C4 C5 N1 120.0 . .
C4 C5 H5 120.0 . .
N1 C5 H5 120.0 . .
C3 S1 C8 101.1(7) . .
C6 N2 C10 120.0 . .
C6 N2 Ni1 118.7(5) . .
C10 N2 Ni1 120.4(5) . .
C7 C6 N2 120.0 . .
C7 C6 H6 120.0 . .
N2 C6 H6 120.0 . .
C8 C7 C6 120.0 . .
C8 C7 H7 120.0 . .
C6 C7 H7 120.0 . .
C7 C8 C9 120.0 . .
C7 C8 S1 119.9(9) . .
C9 C8 S1 120.0(9) . .
C10 C9 C8 120.0 . .
C10 C9 H9 120.0 . .
C8 C9 H9 120.0 . .
C9 C10 N2 120.0 . .
C9 C10 H10 120.0 . .
N2 C10 H10 120.0 . .
N1' Ni1 O6 172.0(4) 29_456 32
N1' Ni1 O5 92.2(4) 29_456 19
O6 Ni1 O5 95.68(19) 32 19
N1' Ni1 O1 82.7(4) 29_456 .
O6 Ni1 O1 89.4(2) 32 .
O5 Ni1 O1 173.5(2) 19 .
N1' Ni1 O7 95.0(4) 29_456 .
O6 Ni1 O7 85.66(16) 32 .
O5 Ni1 O7 95.21(18) 19 .
O1 Ni1 O7 89.16(19) . .
N1' Ni1 N2 95.0(4) 29_456 .
O6 Ni1 N2 84.1(2) 32 .
O5 Ni1 N2 86.5(3) 19 .
O1 Ni1 N2 90.0(3) . .
O7 Ni1 N2 169.7(2) . .
N1' Ni1 N2' 85.1(5) 29_456 .
O6 Ni1 N2' 93.9(4) 32 .
O5 Ni1 N2' 87.2(4) 19 .
O1 Ni1 N2' 88.5(5) . .
O7 Ni1 N2' 177.6(4) . .
N2 Ni1 N2' 9.9(5) . .
N1' Ni1 N1 8.5(5) 29_456 29_456
O6 Ni1 N1 177.1(3) 32 29_456
O5 Ni1 N1 83.8(3) 19 29_456
O1 Ni1 N1 90.9(3) . 29_456
O7 Ni1 N1 97.2(3) . 29_456
N2 Ni1 N1 93.0(3) . 29_456
N2' Ni1 N1 83.3(5) . 29_456
C1' N1' C5' 120.0 . .
C1' N1' Ni1 123.5(7) . 29_456
C5' N1' Ni1 116.1(7) . 29_456
N1' C1' C2' 120.0 . .
N1' C1' H1' 120.0 . .
C2' C1' H1' 120.0 . .
C1' C2' C3' 120.0 . .
C1' C2' H2' 120.0 . .
C3' C2' H2' 120.0 . .
C4' C3' C2' 120.0 . .
C4' C3' S1' 118.6(11) . .
C2' C3' S1' 121.3(10) . .
C3' C4' C5' 120.0 . .
C3' C4' H4' 120.0 . .
C5' C4' H4' 120.0 . .
C4' C5' N1' 120.0 . .
C4' C5' H5' 120.0 . .
N1' C5' H5' 120.0 . .
C3' S1' C8' 98.0(11) . .
C6' N2' C10' 120.0 . .
C6' N2' Ni1 122.0(9) . .
C10' N2' Ni1 118.0(9) . .
N2' C6' C7' 120.0 . .
N2' C6' H6' 120.0 . .
C7' C6' H6' 120.0 . .
C8' C7' C6' 120.0 . .
C8' C7' H7' 120.0 . .
C6' C7' H7' 120.0 . .
C7' C8' C9' 120.0 . .
C7' C8' S1' 119.5(15) . .
C9' C8' S1' 120.4(15) . .
C10' C9' C8' 120.0 . .
C10' C9' H9' 120.0 . .
C8' C9' H9' 120.0 . .
C9' C10' N2' 120.0 . .
C9' C10' H10' 120.0 . .
N2' C10' H10' 120.0 . .
O4 S2 O3 120.7(3) . .
O4 S2 C22 107.5(3) . .
O3 S2 C22 108.9(3) . .
O4 S2 C15 107.3(3) . .
O3 S2 C15 107.1(3) . .
C22 S2 C15 104.2(3) . .
C11 O1 Ni1 130.0(5) . .
C18 O5 Ni1 129.4(5) . 23
C18 O6 Ni1 127.0(5) . 24
Ni1 O7 Ni1 113.8(3) 2 .
Ni1 O7 H7A 119.2 2 .
Ni1 O7 H7A 100.0 . .
O1 C11 O2 125.7(7) . .
O1 C11 C12 116.3(7) . .
O2 C11 C12 117.9(7) . .
C13 C12 C17 118.7(7) . .
C13 C12 C11 121.0(7) . .
C17 C12 C11 120.2(7) . .
C12 C13 C14 121.5(7) . .
C12 C13 H13 119.2 . .
C14 C13 H13 119.2 . .
C15 C14 C13 118.7(7) . .
C15 C14 H14 120.7 . .
C13 C14 H14 120.7 . .
C16 C15 C14 121.4(7) . .
C16 C15 S2 119.9(6) . .
C14 C15 S2 118.6(6) . .
C15 C16 C17 119.1(7) . .
C15 C16 H16 120.4 . .
C17 C16 H16 120.4 . .
C16 C17 C12 120.4(7) . .
C16 C17 H17 119.8 . .
C12 C17 H17 119.8 . .
O5 C18 O6 127.0(7) . .
O5 C18 C19 117.3(7) . .
O6 C18 C19 115.7(6) . .
C20 C19 C24 120.0(7) . .
C20 C19 C18 117.8(7) . .
C24 C19 C18 122.2(6) . .
C19 C20 C21 120.1(7) . .
C19 C20 H20 120.0 . .
C21 C20 H20 120.0 . .
C22 C21 C20 120.2(7) . .
C22 C21 H21 119.9 . .
C20 C21 H21 119.9 . .
C21 C22 C23 119.6(7) . .
C21 C22 S2 118.8(6) . .
C23 C22 S2 121.5(6) . .
C22 C23 C24 119.7(7) . .
C22 C23 H23 120.1 . .
C24 C23 H23 120.1 . .
C19 C24 C23 120.2(7) . .
C19 C24 H24 119.9 . .
C23 C24 H24 119.9 . .

loop_
_geom_bond_atom_site_label_1
_geom_bond_atom_site_label_2
_geom_bond_distance
_geom_bond_site_symmetry_2
N1 C1 1.3900 .
N1 C5 1.3900 .
N1 Ni1 2.221(6) 29_456
C1 C2 1.3900 .
C1 H1 0.9300 .
C2 C3 1.3900 .
C2 H2 0.9300 .
C3 C4 1.3900 .
C3 S1 1.779(9) .
C4 C5 1.3900 .
C4 H4 0.9300 .
C5 H5 0.9300 .
S1 C8 1.792(9) .
N2 C6 1.3900 .
N2 C10 1.3900 .
N2 Ni1 2.140(8) .
C6 C7 1.3900 .
C6 H6 0.9300 .
C7 C8 1.3900 .
C7 H7 0.9300 .
C8 C9 1.3900 .
C9 C10 1.3900 .
C9 H9 0.9300 .
C10 H10 0.9300 .
Ni1 N1' 1.991(9) 29_456
Ni1 O6 2.034(5) 32
Ni1 O5 2.051(5) 19
Ni1 O1 2.082(5) .
Ni1 O7 2.095(4) .
Ni1 N2' 2.152(13) .
Ni1 N1 2.221(6) 29_456
N1' C1' 1.3900 .
N1' C5' 1.3900 .
N1' Ni1 1.991(9) 29_456
C1' C2' 1.3900 .
C1' H1' 0.9300 .
C2' C3' 1.3900 .
C2' H2' 0.9300 .
C3' C4' 1.3900 .
C3' S1' 1.785(13) .
C4' C5' 1.3900 .
C4' H4' 0.9300 .
C5' H5' 0.9300 .
S1' C8' 1.793(13) .
N2' C6' 1.3900 .
N2' C10' 1.3900 .
C6' C7' 1.3900 .
C6' H6' 0.9300 .
C7' C8' 1.3900 .
C7' H7' 0.9300 .
C8' C9' 1.3900 .
C9' C10' 1.3900 .
C9' H9' 0.9300 .
C10' H10' 0.9300 .
S2 O4 1.436(5) .
S2 O3 1.436(5) .
S2 C22 1.765(7) .
S2 C15 1.772(7) .
O1 C11 1.245(8) .
O2 C11 1.247(8) .
O5 C18 1.252(8) .
O5 Ni1 2.051(5) 23
O6 C18 1.267(8) .
O6 Ni1 2.034(5) 24
O7 Ni1 2.095(4) 2
O7 H7A 0.8215 .
C11 C12 1.514(9) .
C12 C13 1.353(9) .
C12 C17 1.402(9) .
C13 C14 1.394(10) .
C13 H13 0.9300 .
C14 C15 1.374(9) .
C14 H14 0.9300 .
C15 C16 1.366(9) .
C16 C17 1.386(9) .
C16 H16 0.9300 .
C17 H17 0.9300 .
C18 C19 1.512(9) .
C19 C20 1.370(9) .
C19 C24 1.375(9) .
C20 C21 1.380(10) .
C20 H20 0.9300 .
C21 C22 1.378(10) .
C21 H21 0.9300 .
C22 C23 1.382(9) .
C23 C24 1.383(9) .
C23 H23 0.9300 .
C24 H24 0.9300 .
O1W H1A 0.8209 .

loop_
_geom_hbond_atom_site_label_D
_geom_hbond_atom_site_label_H
_geom_hbond_atom_site_label_A
_geom_hbond_distance_DH
_geom_hbond_distance_HA
_geom_hbond_distance_DA
_geom_hbond_angle_DHA
_geom_hbond_site_symmetry_A
C10 H10 O5 0.93 2.39 2.931(11) 116.9 19
C23 H23 O3 0.93 2.53 3.314(9) 142.0 14
C9 H9 O4 0.93 2.33 3.101(9) 139.5 32_455
O1W H1A O2 0.82 2.12 2.936(7) 177.8 .
O7 H7A O2 0.82 1.79 2.574(6) 159.2 .

loop_
_geom_torsion_atom_site_label_1
_geom_torsion_atom_site_label_2
_geom_torsion_atom_site_label_3
_geom_torsion_atom_site_label_4
_geom_torsion
_geom_torsion_site_symmetry_1
_geom_torsion_site_symmetry_4
C5 N1 C1 C2 0.0 . .
Ni1 N1 C1 C2 -170.9(6) 29_456 .
N1 C1 C2 C3 0.0 . .
C1 C2 C3 C4 0.0 . .
C1 C2 C3 S1 -177.4(10) . .
C2 C3 C4 C5 0.0 . .
S1 C3 C4 C5 177.3(10) . .
C3 C4 C5 N1 0.0 . .
C1 N1 C5 C4 0.0 . .
Ni1 N1 C5 C4 171.0(6) 29_456 .
C2 C3 S1 C8 -136.9(9) . .
C4 C3 S1 C8 45.7(14) . .
C10 N2 C6 C7 0.0 . .
Ni1 N2 C6 C7 -168.8(5) . .
N2 C6 C7 C8 0.0 . .
C6 C7 C8 C9 0.0 . .
C6 C7 C8 S1 176.1(8) . .
C3 S1 C8 C7 -109.4(9) . .
C3 S1 C8 C9 66.7(13) . .
C7 C8 C9 C10 0.0 . .
S1 C8 C9 C10 -176.1(8) . .
C8 C9 C10 N2 0.0 . .
C6 N2 C10 C9 0.0 . .
Ni1 N2 C10 C9 168.6(6) . .
C6 N2 Ni1 N1' 102.6(6) . 29_456
C10 N2 Ni1 N1' -66.2(6) . 29_456
C6 N2 Ni1 O6 -69.5(4) . 32
C10 N2 Ni1 O6 121.8(4) . 32
C6 N2 Ni1 O5 -165.6(4) . 19
C10 N2 Ni1 O5 25.7(4) . 19
C6 N2 Ni1 O1 19.9(4) . .
C10 N2 Ni1 O1 -148.8(4) . .
C6 N2 Ni1 O7 -65.5(17) . .
C10 N2 Ni1 O7 125.7(15) . .
C6 N2 Ni1 N2' 101(4) . .
C6 N2 Ni1 N1 110.8(5) . 29_456
C10 N2 Ni1 N1 -57.9(5) . 29_456
C5' N1' C1' C2' 0.0 . .
Ni1 N1' C1' C2' 172.1(10) 29_456 .
N1' C1' C2' C3' 0.0 . .
C1' C2' C3' C4' 0.0 . .
C1' C2' C3' S1' 175.9(16) . .
C2' C3' C4' C5' 0.0 . .
S1' C3' C4' C5' -176.0(15) . .
C3' C4' C5' N1' 0.0 . .
C1' N1' C5' C4' 0.0 . .
Ni1 N1' C5' C4' -172.7(9) 29_456 .
C2' C3' S1' C8' 145.6(11) . .
N1' Ni1 N2' C6' 59.0(9) 29_456 .
O6 Ni1 N2' C6' -113.1(8) 32 .
O5 Ni1 N2' C6' 151.4(8) 19 .
O1 Ni1 N2' C6' -23.8(8) . .
N1 Ni1 N2' C6' 67.3(8) 29_456 .
N1' Ni1 N2' C10' -121.0(9) 29_456 .
O6 Ni1 N2' C10' 67.0(8) 32 .
O5 Ni1 N2' C10' -28.5(8) 19 .
O1 Ni1 N2' C10' 156.3(8) . .
N1 Ni1 N2' C10' -112.7(8) 29_456 .
C10' N2' C6' C7' 0.0 . .
Ni1 N2' C6' C7' -180.0(10) . .
N2' C6' C7' C8' 0.0 . .
C6' C7' C8' C9' 0.0 . .
C6' C7' C8' S1' -177.3(15) . .
C3' S1' C8' C9' 122.9(14) . .
C7' C8' C9' C10' 0.0 . .
S1' C8' C9' C10' 177.3(15) . .
C8' C9' C10' N2' 0.0 . .
C6' N2' C10' C9' 0.0 . .
N1' Ni1 O1 C11 106.5(8) 29_456 .
O6 Ni1 O1 C11 -74.4(7) 32 .
O7 Ni1 O1 C11 11.3(7) . .
N2 Ni1 O1 C11 -158.4(7) . .
N2' Ni1 O1 C11 -168.2(8) . .
N1 Ni1 O1 C11 108.5(7) 29_456 .
N1' Ni1 O7 Ni1 128.6(4) 29_456 2
O6 Ni1 O7 Ni1 -59.36(14) 32 2
O5 Ni1 O7 Ni1 35.96(13) 19 2
O1 Ni1 O7 Ni1 -148.82(16) . 2
N2 Ni1 O7 Ni1 -63.3(16) . 2
N1 Ni1 O7 Ni1 120.4(3) 29_456 2
Ni1 O1 C11 O2 -1.5(12) . .
Ni1 O1 C11 C12 174.9(5) . .
O1 C11 C12 C13 -1.9(11) . .
O2 C11 C12 C13 174.8(7) . .
O1 C11 C12 C17 -177.5(7) . .
O2 C11 C12 C17 -0.8(11) . .
C17 C12 C13 C14 4.9(12) . .
C11 C12 C13 C14 -170.8(7) . .
C12 C13 C14 C15 -2.3(12) . .
C13 C14 C15 C16 -0.2(11) . .
C13 C14 C15 S2 175.3(6) . .
O4 S2 C15 C16 11.5(7) . .
O3 S2 C15 C16 142.4(6) . .
C22 S2 C15 C16 -102.4(6) . .
O4 S2 C15 C14 -164.1(6) . .
O3 S2 C15 C14 -33.2(7) . .
C22 S2 C15 C14 82.1(6) . .
C14 C15 C16 C17 0.0(11) . .
S2 C15 C16 C17 -175.4(6) . .
C15 C16 C17 C12 2.7(11) . .
C13 C12 C17 C16 -5.1(11) . .
C11 C12 C17 C16 170.6(7) . .
Ni1 O5 C18 O6 23.4(11) 23 .
Ni1 O5 C18 C19 -156.5(4) 23 .
Ni1 O6 C18 O5 27.8(10) 24 .
Ni1 O6 C18 C19 -152.3(4) 24 .
O5 C18 C19 C20 155.4(7) . .
O6 C18 C19 C20 -24.5(10) . .
O5 C18 C19 C24 -27.4(10) . .
O6 C18 C19 C24 152.7(7) . .
C24 C19 C20 C21 2.6(12) . .
C18 C19 C20 C21 179.8(8) . .
C19 C20 C21 C22 -4.8(13) . .
C20 C21 C22 C23 2.9(12) . .
C20 C21 C22 S2 -175.3(7) . .
O4 S2 C22 C21 -36.7(7) . .
O3 S2 C22 C21 -169.0(6) . .
C15 S2 C22 C21 77.0(7) . .
O4 S2 C22 C23 145.3(6) . .
O3 S2 C22 C23 12.9(7) . .
C15 S2 C22 C23 -101.0(6) . .
C21 C22 C23 C24 1.3(11) . .
S2 C22 C23 C24 179.4(6) . .
C20 C19 C24 C23 1.6(11) . .
C18 C19 C24 C23 -175.5(7) . .
C22 C23 C24 C19 -3.6(11) . .
